data_7045604
loop_
_publ_author_name
'L\'opez-de-Luzuriaga, Jos\'e M'
'Monge, Miguel'
'Olmos, M. Elena'
'Quintana, Javier'
'Rodr\'iguez-Castillo, Mar\'ia'

_publ_section_title
;
 Unequal coordination environment in complexes of the type
 [Au<sub>2</sub>Ag<sub>2</sub>(R)<sub>4</sub>(L)<sub>2</sub>]<sub>n</sub>.
 An immiscible solvent mixture as a key point in the control of ligand
 replacement.
;
_journal_issue 10
_journal_name_full 'Dalton transactions (Cambridge, England : 2003)'
_journal_page_first 3231
_journal_page_last 3238
_journal_paper_doi 10.1039/c8dt00024g
_journal_volume 47
_journal_year 2018
_chemical_compound_source 'synthesis as described'
_chemical_formula_moiety 'C16 H4 Ag Au Cl4 F6 N2'
_chemical_formula_sum 'C16 H4 Ag Au Cl4 F6 N2'
_chemical_formula_weight 784.85
_space_group_IT_number 15
_space_group_name_Hall '-C 2yc'
_space_group_name_H-M_alt 'C 1 2/c 1'
_symmetry_cell_setting monoclinic
_symmetry_Int_Tables_number 15
_symmetry_space_group_name_Hall '-C 2yc'
_symmetry_space_group_name_H-M 'C 1 2/c 1'
_atom_sites_solution_hydrogens geom
_atom_sites_solution_primary direct
_atom_sites_solution_secondary difmap
_audit_conform_dict_location ftp://ftp.iucr.org/pub/cif_core.dic
_audit_conform_dict_name cif_core.dic
_audit_conform_dict_version 2.4.3
_audit_creation_date 2017-11-16T10:19:33-00:00
_audit_creation_method 'WinGX routine CIF_UPDATE'
_audit_update_record
;
2018-01-25 deposited with the CCDC.
2018-01-31 downloaded from the CCDC.
;
_cell_angle_alpha 90
_cell_angle_beta 105.092(3)
_cell_angle_gamma 90
_cell_formula_units_Z 8
_cell_length_a 26.2046(14)
_cell_length_b 7.3386(4)
_cell_length_c 21.4656(6)
_cell_measurement_reflns_used 1902
_cell_measurement_temperature 173(2)
_cell_measurement_theta_max 27.494
_cell_measurement_theta_min 2.847
_cell_measurement_wavelength 0.71073
_cell_volume 3985.6(3)
_computing_cell_refinement 'HKL Scalepack (Otwinowski & Minor 1997)'
_computing_data_collection 'Collect (Bruker AXS BV, 1997-2004)'
_computing_data_reduction 'HKL Denzo and Scalepack (Otwinowski & Minor 1997)'
_computing_molecular_graphics 'Ortep-3 for Windows (Farrugia, 1997)'
_computing_publication_material 'WinGX publication routines (Farrugia, 1999)'
_computing_structure_refinement 'SHELXL-2014/7 (Sheldrick, 2014)'
_computing_structure_solution 'SHELXS-86 (Sheldrick, 1986)'
_diffrn_ambient_temperature 173(2)
_diffrn_detector 'CCD plate'
_diffrn_detector_area_resol_mean 9
_diffrn_measured_fraction_theta_full 0.999
_diffrn_measured_fraction_theta_max 0.998
_diffrn_measurement_device '95mm CCD camera on \k-goniostat'
_diffrn_measurement_device_type KappaCCD
_diffrn_measurement_method 'CCD rotation images, thick slices'
_diffrn_orient_matrix_type 'by Bruker AXS Collect from scalepack cell'
_diffrn_orient_matrix_UB_11 0.02021
_diffrn_orient_matrix_UB_12 -0.060192
_diffrn_orient_matrix_UB_13 -0.027919
_diffrn_orient_matrix_UB_21 0.025091
_diffrn_orient_matrix_UB_22 -0.052336
_diffrn_orient_matrix_UB_23 0.039209
_diffrn_orient_matrix_UB_31 -0.022896
_diffrn_orient_matrix_UB_32 -0.110482
_diffrn_orient_matrix_UB_33 -0.003363
_diffrn_radiation_monochromator 'horizonally mounted graphite crystal'
_diffrn_radiation_probe x-ray
_diffrn_radiation_type MoK\a
_diffrn_radiation_wavelength 0.71073
_diffrn_reflns_av_R_equivalents 0.109
_diffrn_reflns_av_unetI/netI 0.0706
_diffrn_reflns_Laue_measured_fraction_full 0.999
_diffrn_reflns_Laue_measured_fraction_max 0.998
_diffrn_reflns_limit_h_max 34
_diffrn_reflns_limit_h_min -34
_diffrn_reflns_limit_k_max 9
_diffrn_reflns_limit_k_min -9
_diffrn_reflns_limit_l_max 27
_diffrn_reflns_limit_l_min -27
_diffrn_reflns_number 31519
_diffrn_reflns_point_group_measured_fraction_full 0.999
_diffrn_reflns_point_group_measured_fraction_max 0.998
_diffrn_reflns_theta_full 25.242
_diffrn_reflns_theta_max 27.494
_diffrn_reflns_theta_min 2.847
_diffrn_source 'Enraf Nonius FR590'
_diffrn_standards_number 0
_exptl_absorpt_coefficient_mu 8.934
_exptl_absorpt_correction_T_max 0.528
_exptl_absorpt_correction_T_min 0.403
_exptl_absorpt_correction_type multi-scan
_exptl_absorpt_process_details
;
        [c.f. r.h. blessing, acta cryst. (1995), a51, 33-38]
;
_exptl_crystal_colour red
_exptl_crystal_density_diffrn 2.616
_exptl_crystal_density_method 'not measured'
_exptl_crystal_description needle
_exptl_crystal_F_000 2896
_exptl_crystal_preparation Luminescent
_exptl_crystal_size_max 0.125
_exptl_crystal_size_mid 0.05
_exptl_crystal_size_min 0.05
_refine_diff_density_max 1.96
_refine_diff_density_min -2.689
_refine_diff_density_rms 0.263
_refine_ls_extinction_coef 0.00042(4)
_refine_ls_extinction_expression Fc^*^=kFc[1+0.001xFc^2^\l^3^/sin(2\q)]^-1/4^
_refine_ls_extinction_method 'SHELXL-2014/7 (Sheldrick 2014'
_refine_ls_goodness_of_fit_ref 1.006
_refine_ls_hydrogen_treatment constr
_refine_ls_matrix_type full
_refine_ls_number_constraints 0
_refine_ls_number_parameters 273
_refine_ls_number_reflns 4568
_refine_ls_number_restraints 54
_refine_ls_restrained_S_all 1.001
_refine_ls_R_factor_all 0.0798
_refine_ls_R_factor_gt 0.0462
_refine_ls_shift/su_max 0
_refine_ls_shift/su_mean 0
_refine_ls_structure_factor_coef Fsqd
_refine_ls_weighting_details 'w=1/[\s^2^(Fo^2^)+(0.0568P)^2^] where P=(Fo^2^+2Fc^2^)/3'
_refine_ls_weighting_scheme calc
_refine_ls_wR_factor_gt 0.0963
_refine_ls_wR_factor_ref 0.1079
_reflns_Friedel_coverage 0
_reflns_number_gt 3222
_reflns_number_total 4568
_reflns_threshold_expression 'I > 2\s(I)'
_cod_data_source_file c8dt00024g2.cif
_cod_data_source_block shelx
_cod_depositor_comments
;
The following automatic conversions were performed:

'_atom_sites_solution_primary' value 'direct methods' was changed to
'direct'.

Automatic conversion script
Id: cif_fix_values 4973 2017-02-22 13:04:09Z antanas 

 Adding full bibliography for 7045604--7045605.cif.
;
_cod_original_sg_symbol_H-M 'C 2/c'
_cod_database_code 7045604

loop_
_symmetry_equiv_pos_as_xyz
'x, y, z'
'-x, y, -z+1/2'
'x+1/2, y+1/2, z'
'-x+1/2, y+1/2, -z+1/2'
'-x, -y, -z'
'x, -y, z-1/2'
'-x+1/2, -y+1/2, -z'
'x+1/2, -y+1/2, z-1/2'

loop_
_atom_site_label
_atom_site_type_symbol
_atom_site_fract_x
_atom_site_fract_y
_atom_site_fract_z
_atom_site_U_iso_or_equiv
_atom_site_adp_type
_atom_site_occupancy
_atom_site_site_symmetry_order
_atom_site_calc_flag
_atom_site_refinement_flags_posn
_atom_site_refinement_flags_adp
_atom_site_refinement_flags_occupancy
Au1 Au 0 0.23623(6) 0.25 0.02220(14) Uani 1 2 d S T P
Au2 Au 0 0.62382(6) 0.25 0.02305(15) Uani 1 2 d S T P
Ag1 Ag 0.03601(3) -0.07259(9) 0.20570(3) 0.03233(18) Uani 1 1 d . . .
F1 F 0.07618(18) 0.3407(7) 0.1615(2) 0.0335(11) Uani 1 1 d . U .
F2 F 0.24402(18) 0.2828(8) 0.3034(2) 0.0432(13) Uani 1 1 d . U .
F3 F 0.0940(2) 0.1220(7) 0.3720(2) 0.0403(13) Uani 1 1 d . U .
Cl1 Cl 0.18800(9) 0.3933(3) 0.17258(12) 0.0447(6) Uani 1 1 d . . .
Cl2 Cl 0.20954(9) 0.1505(4) 0.41456(11) 0.0464(6) Uani 1 1 d . . .
C1 C 0.0810(3) 0.2290(10) 0.2650(4) 0.0242(17) Uani 1 1 d . U .
C2 C 0.1060(3) 0.2904(11) 0.2208(4) 0.0239(17) Uani 1 1 d . U .
C3 C 0.1605(3) 0.3090(12) 0.2307(4) 0.0298(18) Uani 1 1 d . U .
C4 C 0.1915(3) 0.2625(11) 0.2916(4) 0.0327(19) Uani 1 1 d . U .
C5 C 0.1689(3) 0.2003(11) 0.3386(4) 0.0264(17) Uani 1 1 d . U .
C6 C 0.1150(3) 0.1828(11) 0.3246(4) 0.0264(17) Uani 1 1 d . U .
F4 F 0.12429(19) 0.6991(7) 0.2773(2) 0.0404(12) Uani 1 1 d . U .
F5 F 0.1830(2) 0.5900(8) 0.5000(3) 0.0534(16) Uani 1 1 d . U .
F6 F 0.00221(19) 0.5733(7) 0.3980(2) 0.0380(12) Uani 1 1 d . U .
Cl3 Cl 0.21868(9) 0.6694(4) 0.38417(13) 0.0534(7) Uani 1 1 d . . .
Cl4 Cl 0.07829(11) 0.5342(4) 0.52228(11) 0.0551(7) Uani 1 1 d . . .
C7 C 0.0603(3) 0.6316(10) 0.3333(4) 0.0231(16) Uani 1 1 d . U .
C8 C 0.1129(3) 0.6570(12) 0.3347(4) 0.0287(18) Uani 1 1 d . U .
C9 C 0.1547(3) 0.6440(12) 0.3882(4) 0.0339(19) Uani 1 1 d . U .
C10 C 0.1437(4) 0.6036(12) 0.4467(4) 0.036(2) Uani 1 1 d . U .
C11 C 0.0924(3) 0.5808(12) 0.4501(4) 0.0333(19) Uani 1 1 d . U .
C12 C 0.0526(3) 0.5960(10) 0.3939(4) 0.0251(18) Uani 1 1 d . U .
N1 N 0.0780(3) -0.0824(9) 0.1287(3) 0.0295(16) Uani 1 1 d . U .
N2 N 0.0711(3) -0.0130(13) 0.0177(3) 0.048(2) Uani 1 1 d . U .
C13 C 0.0522(4) -0.0345(14) 0.0692(4) 0.043(2) Uani 1 1 d . U .
H13 H 0.0162 -0.0132 0.0625 0.052 Uiso 1 1 calc R U .
C14 C 0.1222(4) -0.0494(14) 0.0283(4) 0.044(2) Uani 1 1 d . U .
H14 H 0.1378 -0.0388 -0.0058 0.053 Uiso 1 1 calc R U .
C15 C 0.1529(4) -0.1022(13) 0.0878(4) 0.044(3) Uani 1 1 d . U .
H15 H 0.1888 -0.126 0.0942 0.052 Uiso 1 1 calc R U .
C16 C 0.1289(4) -0.1188(13) 0.1375(4) 0.040(2) Uani 1 1 d . U .
H16 H 0.1488 -0.1562 0.1779 0.049 Uiso 1 1 calc R U .

loop_
_atom_site_aniso_label
_atom_site_aniso_U_11
_atom_site_aniso_U_22
_atom_site_aniso_U_33
_atom_site_aniso_U_23
_atom_site_aniso_U_13
_atom_site_aniso_U_12
Au1 0.0209(2) 0.0188(3) 0.0271(3) 0 0.00678(18) 0
Au2 0.0266(3) 0.0189(3) 0.0228(3) 0 0.00485(19) 0
Ag1 0.0449(4) 0.0223(4) 0.0373(4) 0.0009(3) 0.0241(3) 0.0011(3)
F1 0.032(3) 0.042(3) 0.025(2) 0.010(2) 0.005(2) 0.001(2)
F2 0.019(2) 0.056(4) 0.054(3) -0.001(3) 0.010(2) -0.003(2)
F3 0.037(3) 0.052(4) 0.031(3) 0.005(2) 0.008(2) -0.003(2)
Cl1 0.0338(13) 0.0567(17) 0.0496(14) 0.0088(11) 0.0213(11) -0.0029(11)
Cl2 0.0328(13) 0.0596(17) 0.0377(13) 0.0069(12) -0.0072(10) -0.0007(12)
C1 0.021(4) 0.024(5) 0.027(4) -0.005(3) 0.005(3) -0.002(3)
C2 0.022(4) 0.021(4) 0.027(4) 0.002(3) 0.002(3) 0.001(3)
C3 0.029(4) 0.031(5) 0.033(4) 0.000(4) 0.014(3) 0.001(4)
C4 0.024(4) 0.026(5) 0.049(5) -0.004(4) 0.009(3) -0.001(4)
C5 0.030(4) 0.022(4) 0.024(4) 0.002(3) 0.000(3) 0.001(4)
C6 0.027(4) 0.019(4) 0.033(4) 0.000(3) 0.008(3) 0.000(4)
F4 0.038(3) 0.047(3) 0.041(3) 0.003(3) 0.018(2) 0.000(3)
F5 0.039(3) 0.072(4) 0.037(3) -0.001(3) -0.011(2) 0.005(3)
F6 0.028(3) 0.053(3) 0.033(3) -0.002(2) 0.008(2) -0.002(2)
Cl3 0.0274(13) 0.0555(17) 0.0764(18) -0.0092(15) 0.0121(12) -0.0034(12)
Cl4 0.0612(18) 0.076(2) 0.0276(13) 0.0076(12) 0.0108(11) 0.0043(14)
C7 0.029(4) 0.017(4) 0.021(4) -0.003(3) 0.003(3) 0.004(3)
C8 0.035(5) 0.022(5) 0.029(4) -0.003(4) 0.010(3) 0.005(4)
C9 0.027(4) 0.028(5) 0.045(4) -0.004(4) 0.007(3) -0.008(4)
C10 0.028(4) 0.036(6) 0.038(4) -0.006(4) -0.001(4) 0.002(4)
C11 0.034(4) 0.037(5) 0.025(4) -0.004(4) 0.001(3) -0.001(4)
C12 0.023(4) 0.028(5) 0.022(4) -0.003(3) 0.002(3) 0.005(3)
N1 0.030(4) 0.033(4) 0.027(3) -0.001(3) 0.010(3) 0.001(3)
N2 0.037(4) 0.087(7) 0.021(4) 0.012(4) 0.011(3) 0.016(4)
C13 0.026(5) 0.070(8) 0.035(5) 0.002(5) 0.011(4) 0.009(5)
C14 0.037(5) 0.065(7) 0.035(5) 0.005(5) 0.018(4) -0.004(5)
C15 0.022(5) 0.069(8) 0.041(5) 0.008(5) 0.011(4) 0.008(4)
C16 0.035(5) 0.053(7) 0.032(5) 0.003(4) 0.005(4) 0.008(4)

loop_
_atom_type_symbol
_atom_type_description
_atom_type_scat_dispersion_real
_atom_type_scat_dispersion_imag
_atom_type_scat_source
C C 0.0033 0.0016 'International Tables Vol C Tables 4.2.6.8 and 6.1.1.4'
H H 0 0 'International Tables Vol C Tables 4.2.6.8 and 6.1.1.4'
Ag Ag -0.8971 1.1015 'International Tables Vol C Tables 4.2.6.8 and 6.1.1.4'
Au Au -2.0133 8.8022 'International Tables Vol C Tables 4.2.6.8 and 6.1.1.4'
Cl Cl 0.1484 0.1585 'International Tables Vol C Tables 4.2.6.8 and 6.1.1.4'
F F 0.0171 0.0103 'International Tables Vol C Tables 4.2.6.8 and 6.1.1.4'
N N 0.0061 0.0033 'International Tables Vol C Tables 4.2.6.8 and 6.1.1.4'

loop_
_geom_angle_atom_site_label_1
_geom_angle_atom_site_label_2
_geom_angle_atom_site_label_3
_geom_angle
_geom_angle_site_symmetry_1
_geom_angle_site_symmetry_3
C1 Au1 C1 177.0(4) . 2
C1 Au1 Ag1 111.1(2) . 2
C1 Au1 Ag1 66.2(2) 2 2
C1 Au1 Ag1 66.2(2) . .
C1 Au1 Ag1 111.1(2) 2 .
Ag1 Au1 Ag1 67.13(3) 2 .
C1 Au1 Au2 91.5(2) . .
C1 Au1 Au2 91.5(2) 2 .
Ag1 Au1 Au2 146.434(14) 2 .
Ag1 Au1 Au2 146.432(14) . .
C7 Au2 C7 176.8(4) 2 .
C7 Au2 Ag1 91.4(2) 2 2_565
C7 Au2 Ag1 86.0(2) . 2_565
C7 Au2 Ag1 86.0(2) 2 1_565
C7 Au2 Ag1 91.3(2) . 1_565
Ag1 Au2 Ag1 68.03(3) 2_565 1_565
C7 Au2 Au1 91.6(2) 2 .
C7 Au2 Au1 91.6(2) . .
Ag1 Au2 Au1 145.983(14) 2_565 .
Ag1 Au2 Au1 145.983(14) 1_565 .
N1 Ag1 C1 98.0(2) . .
N1 Ag1 Au2 121.74(18) . 1_545
C1 Ag1 Au2 132.13(17) . 1_545
N1 Ag1 Au1 124.99(18) . .
C1 Ag1 Au1 45.00(16) . .
Au2 Ag1 Au1 112.41(2) 1_545 .
N1 Ag1 Ag1 171.22(18) . 2
C1 Ag1 Ag1 88.31(17) . 2
Au2 Ag1 Ag1 55.980(14) 1_545 2
Au1 Ag1 Ag1 56.432(14) . 2
C2 C1 C6 114.2(7) . .
C2 C1 Au1 123.1(6) . .
C6 C1 Au1 122.2(6) . .
C2 C1 Ag1 100.1(5) . .
C6 C1 Ag1 109.4(5) . .
Au1 C1 Ag1 68.8(2) . .
F1 C2 C1 118.5(7) . .
F1 C2 C3 115.6(7) . .
C1 C2 C3 125.8(7) . .
C4 C3 C2 116.3(7) . .
C4 C3 Cl1 121.4(6) . .
C2 C3 Cl1 122.2(6) . .
F2 C4 C5 121.1(8) . .
F2 C4 C3 117.9(7) . .
C5 C4 C3 121.0(8) . .
C6 C5 C4 119.1(7) . .
C6 C5 Cl2 122.0(6) . .
C4 C5 Cl2 118.8(6) . .
F3 C6 C5 117.6(7) . .
F3 C6 C1 118.8(7) . .
C5 C6 C1 123.5(7) . .
C8 C7 C12 113.0(7) . .
C8 C7 Au2 124.0(6) . .
C12 C7 Au2 122.8(6) . .
C9 C8 F4 117.0(7) . .
C9 C8 C7 125.8(8) . .
F4 C8 C7 117.2(7) . .
C8 C9 C10 117.7(8) . .
C8 C9 Cl3 122.0(7) . .
C10 C9 Cl3 120.2(7) . .
F5 C10 C11 119.7(8) . .
F5 C10 C9 119.9(8) . .
C11 C10 C9 120.4(8) . .
C10 C11 C12 118.1(8) . .
C10 C11 Cl4 120.9(7) . .
C12 C11 Cl4 121.0(7) . .
F6 C12 C11 117.3(7) . .
F6 C12 C7 117.7(7) . .
C11 C12 C7 125.0(8) . .
C16 N1 C13 115.6(7) . .
C16 N1 Ag1 125.3(6) . .
C13 N1 Ag1 118.9(6) . .
C14 N2 C13 114.3(8) . .
N1 C13 N2 128.5(9) . .
N2 C14 C15 122.5(8) . .
C14 C15 C16 117.9(9) . .
N1 C16 C15 121.1(8) . .

loop_
_geom_bond_atom_site_label_1
_geom_bond_atom_site_label_2
_geom_bond_distance
_geom_bond_site_symmetry_2
Au1 C1 2.063(8) .
Au1 C1 2.063(8) 2
Au1 Ag1 2.7198(7) 2
Au1 Ag1 2.7199(7) .
Au1 Au2 2.8443(6) .
Au2 C7 2.055(8) 2
Au2 C7 2.055(8) .
Au2 Ag1 2.6880(7) 2_565
Au2 Ag1 2.6880(7) 1_565
Ag1 N1 2.213(7) .
Ag1 C1 2.669(7) .
Ag1 Au2 2.6880(7) 1_545
Ag1 Ag1 3.0077(12) 2
F1 C2 1.361(8) .
F2 C4 1.343(9) .
F3 C6 1.352(9) .
Cl1 C3 1.712(8) .
Cl2 C5 1.739(8) .
C1 C2 1.362(11) .
C1 C6 1.398(11) .
C2 C3 1.394(11) .
C3 C4 1.390(12) .
C4 C5 1.373(11) .
C5 C6 1.371(11) .
F4 C8 1.376(9) .
F5 C10 1.328(10) .
F6 C12 1.357(9) .
Cl3 C9 1.712(9) .
Cl4 C11 1.719(9) .
C7 C8 1.383(11) .
C7 C12 1.392(11) .
C8 C9 1.368(12) .
C9 C10 1.391(13) .
C10 C11 1.377(12) .
C11 C12 1.378(11) .
N1 C16 1.326(11) .
N1 C13 1.327(11) .
N2 C14 1.324(12) .
N2 C13 1.334(11) .
C14 C15 1.376(13) .
C15 C16 1.377(13) .

loop_
_geom_hbond_atom_site_label_D
_geom_hbond_atom_site_label_H
_geom_hbond_atom_site_label_A
_geom_hbond_distance_DH
_geom_hbond_distance_HA
_geom_hbond_distance_DA
_geom_hbond_angle_DHA
_geom_hbond_site_symmetry_A
C13 H13 N2 0.93 2.49 3.302(12) 146.4 5
C14 H14 Cl2 0.93 2.97 3.829(10) 154.9 6
C15 H15 F2 0.93 2.52 3.191(10) 128.9 4_545
C16 H16 F4 0.93 2.61 3.317(10) 133.3 1_545
